data_7135579
loop_
_publ_author_name
'Parui, Nabin'
'Maji, Kousik'
'Diasi, Manab'
'Dash, Jyotirmayee'

_publ_section_title
;
 A concise synthesis of indole-fused azepino- and azocino-indoles
 <i>via</i> acid-catalyzed 1,2-migration.
;
_journal_issue 25
_journal_name_full 'Chemical communications (Cambridge, England)'
_journal_page_first 6746
_journal_page_last 6750
_journal_paper_doi 10.1039/d5cc07212c
_journal_volume 62
_journal_year 2026
_chemical_formula_moiety '2(C19 H18 F N)'
_chemical_formula_sum 'C38 H36 F2 N2'
_chemical_formula_weight 558.720
_space_group_crystal_system triclinic
_space_group_IT_number 2
_space_group_name_Hall '-P 1'
_space_group_name_H-M_alt 'P -1'
_symmetry_Int_Tables_number 2
_atom_sites_solution_primary iterative
_audit_creation_date 2025-07-09
_audit_creation_method
;
Olex2 1.5
(compiled 2022.04.07 svn.rca3783a0 for OlexSys, GUI svn.r6498)
;
_audit_update_record
;
2025-09-18 deposited with the CCDC.	2026-03-06 downloaded from the CCDC.
;
_cell_angle_alpha 102.430(6)
_cell_angle_beta 95.802(6)
_cell_angle_gamma 90.091(6)
_cell_formula_units_Z 2
_cell_length_a 8.1550(13)
_cell_length_b 12.2573(19)
_cell_length_c 14.773(2)
_cell_measurement_reflns_used 5927
_cell_measurement_temperature 139.99
_cell_measurement_theta_max 34.00
_cell_measurement_theta_min 3.07
_cell_volume 1434.3(4)
_computing_cell_refinement 'SAINT V8.38A (Bruker, 2018)'
_computing_data_reduction 'SAINT V8.38A (Bruker, 2018)'
_computing_molecular_graphics 'Olex2 1.5 (Dolomanov et al., 2009)'
_computing_publication_material 'Olex2 1.5 (Dolomanov et al., 2009)'
_computing_structure_refinement 'olex2.refine 1.5 (Bourhis et al., 2015)'
_computing_structure_solution 'olex2.solve 1.5 (Bourhis et al., 2015)'
_diffrn_ambient_temperature 139.99
_diffrn_detector 'CCD area detector'
_diffrn_detector_area_resol_mean 5.6
_diffrn_detector_type 'Bruker SMART CCD 6000 area detector'
_diffrn_measured_fraction_theta_full 0.9588
_diffrn_measured_fraction_theta_max 0.7930
_diffrn_measurement_device 'three-circle diffractometer'
_diffrn_measurement_device_type 'Bruker SMART CCD 6000 area detector'
_diffrn_measurement_method '\w scans'
_diffrn_radiation_monochromator graphite
_diffrn_radiation_probe x-ray
_diffrn_radiation_type 'Mo K\a'
_diffrn_radiation_wavelength 0.71073
_diffrn_reflns_av_R_equivalents 0.0805
_diffrn_reflns_av_unetI/netI 0.1255
_diffrn_reflns_Laue_measured_fraction_full 0.9588
_diffrn_reflns_Laue_measured_fraction_max 0.7930
_diffrn_reflns_limit_h_max 12
_diffrn_reflns_limit_h_min -11
_diffrn_reflns_limit_k_max 18
_diffrn_reflns_limit_k_min -15
_diffrn_reflns_limit_l_max 21
_diffrn_reflns_limit_l_min -23
_diffrn_reflns_number 19064
_diffrn_reflns_point_group_measured_fraction_full 0.9588
_diffrn_reflns_point_group_measured_fraction_max 0.7930
_diffrn_reflns_theta_full 25.2417
_diffrn_reflns_theta_max 34.64
_diffrn_reflns_theta_min 2.44
_diffrn_source 'sealed X-ray tube'
_diffrn_source_target Mo
_exptl_absorpt_coefficient_mu 0.084
_exptl_absorpt_correction_T_max 0.7468
_exptl_absorpt_correction_T_min 0.3285
_exptl_absorpt_correction_type none
_exptl_absorpt_process_details
;
SADABS-2016/2 (Bruker,2016/2) was used for absorption correction.
wR2(int) was 0.1588 before and 0.0935 after correction.
The Ratio of minimum to maximum transmission is 0.4399.
The \l/2 correction factor is Not present.
;
_exptl_crystal_colour 'clear light colourless'
_exptl_crystal_colour_lustre clear
_exptl_crystal_colour_modifier light
_exptl_crystal_colour_primary colourless
_exptl_crystal_density_diffrn 1.294
_exptl_crystal_description needle
_exptl_crystal_F_000 592.364
_exptl_crystal_recrystallization_method 'Slow evaporation from DCM'
_exptl_crystal_size_max 0.2
_exptl_crystal_size_mid 0.1
_exptl_crystal_size_min 0.1
_refine_diff_density_max 0.9476
_refine_diff_density_min -1.0511
_refine_diff_density_rms 0.2393
_refine_ls_d_res_high 0.6252
_refine_ls_d_res_low 8.3442
_refine_ls_goodness_of_fit_ref 1.1471
_refine_ls_hydrogen_treatment refall
_refine_ls_matrix_type full
_refine_ls_number_constraints 0
_refine_ls_number_parameters 523
_refine_ls_number_reflns 9745
_refine_ls_number_restraints 0
_refine_ls_restrained_S_all 1.1471
_refine_ls_R_factor_all 0.1719
_refine_ls_R_factor_gt 0.1217
_refine_ls_shift/su_max 0.0007
_refine_ls_shift/su_mean 0.0001
_refine_ls_structure_factor_coef Fsqd
_refine_ls_weighting_details 'w=1/[\s^2^(Fo^2^)+(0.2P)^2^] where P=(Fo^2^+2Fc^2^)/3'
_refine_ls_weighting_scheme calc
_refine_ls_wR_factor_gt 0.2924
_refine_ls_wR_factor_ref 0.3648
_reflns_Friedel_coverage 0.0
_reflns_limit_h_max 12
_reflns_limit_h_min -12
_reflns_limit_k_max 17
_reflns_limit_k_min -18
_reflns_limit_l_max 23
_reflns_limit_l_min 0
_reflns_number_gt 5757
_reflns_number_total 9745
_reflns_threshold_expression I>=2u(I)
_cod_data_source_file d5cc07212c2.cif
_cod_data_source_block ANS
_cod_depositor_comments 'Adding full bibliography for 7135578--7135579.cif.'
_cod_database_code 7135579
_olex2_refinement_description
;
;
_olex2_submission_special_instructions 'No special instructions were received'

loop_
_space_group_symop_id
_space_group_symop_operation_xyz
1 x,y,z
2 -x,-y,-z

loop_
_atom_site_label
_atom_site_type_symbol
_atom_site_fract_x
_atom_site_fract_y
_atom_site_fract_z
_atom_site_U_iso_or_equiv
_atom_site_adp_type
_atom_site_occupancy
_atom_site_refinement_flags_posn
F001 F 0.8873(2) 0.90346(16) 0.57568(12) 0.0358(4) Uani 1.000000 .
F002 F 1.3913(2) 0.62699(15) 0.57081(11) 0.0356(4) Uani 1.000000 .
N003 N 0.8503(3) 0.53570(19) 0.31434(15) 0.0242(5) Uani 1.000000 .
N004 N 0.3493(3) 0.87031(19) 0.31752(15) 0.0235(5) Uani 1.000000 .
C005 C 0.9735(3) 0.5697(2) 0.38677(17) 0.0229(5) Uani 1.000000 .
C006 C 1.1193(3) 0.5144(2) 0.36032(17) 0.0205(5) Uani 1.000000 .
C007 C 0.4707(3) 0.8711(2) 0.39057(17) 0.0231(5) Uani 1.000000 .
C008 C 0.6947(3) 0.9905(2) 0.22460(16) 0.0211(5) Uani 1.000000 .
C009 C 0.6175(3) 0.9156(2) 0.36655(16) 0.0205(5) Uani 1.000000 .
C00A C 1.2648(3) 0.5353(2) 0.42256(17) 0.0231(5) Uani 1.000000 .
H00h H 1.373(4) 0.504(3) 0.410(2) 0.028(8) Uiso 1.000000 .
C00B C 0.7625(3) 0.9249(2) 0.42943(17) 0.0245(5) Uani 1.000000 .
H00B H 0.870(5) 0.955(3) 0.416(3) 0.045(10) Uiso 1.000000 .
C00C C 0.5796(3) 0.9411(2) 0.27626(16) 0.0205(5) Uani 1.000000 .
C00D C 1.1927(3) 0.3712(2) 0.21302(17) 0.0223(5) Uani 1.000000 .
C00E C 0.8040(3) 1.0775(2) 0.27161(18) 0.0251(5) Uani 1.000000 .
H00E H 0.807(4) 1.105(3) 0.344(2) 0.034(9) Uiso 1.000000 .
C00F C 0.3064(3) 0.9236(2) 0.1633(2) 0.0282(6) Uani 1.000000 .
H00a H 0.214(4) 0.966(3) 0.178(2) 0.022(8) Uiso 1.000000 .
H00c H 0.372(4) 0.967(3) 0.133(3) 0.039(10) Uiso 1.000000 .
C00G C 0.6994(3) 0.9542(2) 0.12792(17) 0.0265(6) Uani 1.000000 .
H00G H 0.633(5) 0.884(4) 0.095(3) 0.052(11) Uiso 1.000000 .
C00H C 1.1940(4) 0.3639(2) 0.11715(18) 0.0284(6) Uani 1.000000 .
H00i H 1.125(4) 0.416(3) 0.085(2) 0.033(9) Uiso 1.000000 .
C00I C 1.0793(3) 0.4457(2) 0.26855(17) 0.0210(5) Uani 1.000000 .
C00J C 0.4635(3) 0.8390(2) 0.47512(18) 0.0263(5) Uani 1.000000 .
H00J H 0.367(4) 0.815(3) 0.494(2) 0.019(7) Uiso 1.000000 .
C00K C 0.9126(3) 0.4593(2) 0.24377(17) 0.0229(5) Uani 1.000000 .
C00L C 0.8034(3) 0.4042(3) 0.1587(2) 0.0304(6) Uani 1.000000 .
H00k H 0.859(4) 0.339(3) 0.120(2) 0.036(9) Uiso 1.000000 .
H00l H 0.708(5) 0.361(3) 0.177(3) 0.048(11) Uiso 1.000000 .
C00M C 1.3048(3) 0.3070(2) 0.25618(19) 0.0273(6) Uani 1.000000 .
H00M H 1.305(4) 0.313(3) 0.330(2) 0.031(8) Uiso 1.000000 .
C00N C 0.9671(3) 0.6429(2) 0.47307(18) 0.0267(6) Uani 1.000000 .
H00N H 0.861(4) 0.682(3) 0.494(2) 0.029(8) Uiso 1.000000 .
C00O C 0.4143(3) 0.9132(2) 0.24957(17) 0.0224(5) Uani 1.000000 .
C00P C 0.1793(3) 0.8281(3) 0.3121(2) 0.0309(6) Uani 1.000000 .
H00d H 0.164(4) 0.810(3) 0.372(3) 0.035(9) Uiso 1.000000 .
H00f H 0.109(4) 0.889(3) 0.309(2) 0.024(8) Uiso 1.000000 .
C00Q C 1.4119(3) 0.2360(3) 0.2050(2) 0.0318(6) Uani 1.000000 .
H00Q H 1.495(5) 0.201(3) 0.239(3) 0.043(10) Uiso 1.000000 .
C00R C 0.6061(4) 0.8513(2) 0.53684(19) 0.0301(6) Uani 1.000000 .
H00R H 0.608(4) 0.830(3) 0.597(3) 0.040(10) Uiso 1.000000 .
C00S C 0.9150(4) 1.0892(3) 0.1282(2) 0.0316(6) Uani 1.000000 .
H00S H 0.986(5) 1.125(3) 0.095(3) 0.048(11) Uiso 1.000000 .
C00T C 0.9138(3) 1.1261(3) 0.2243(2) 0.0302(6) Uani 1.000000 .
H00T H 0.981(4) 1.181(3) 0.255(2) 0.036(9) Uiso 1.000000 .
C00U C 1.1100(4) 0.6605(2) 0.53448(19) 0.0293(6) Uani 1.000000 .
H00U H 1.116(4) 0.711(3) 0.596(2) 0.020(7) Uiso 1.000000 .
C00V C 0.6801(3) 0.5740(3) 0.3117(2) 0.0313(6) Uani 1.000000 .
H00o H 0.597(4) 0.504(3) 0.310(2) 0.035(9) Uiso 1.000000 .
H00p H 0.675(4) 0.627(3) 0.366(2) 0.032(9) Uiso 1.000000 .
C00W C 1.4085(4) 0.2275(3) 0.1096(2) 0.0342(7) Uani 1.000000 .
H00W H 1.471(5) 0.172(4) 0.072(3) 0.053(11) Uiso 1.000000 .
C00X C 0.6339(4) 0.6330(3) 0.2315(2) 0.0337(7) Uani 1.000000 .
H00v H 0.527(5) 0.682(4) 0.244(3) 0.062(13) Uiso 1.000000 .
H00x H 0.725(4) 0.699(3) 0.230(2) 0.036(9) Uiso 1.000000 .
C00Y C 0.8074(4) 1.0037(3) 0.08082(19) 0.0318(6) Uani 1.000000 .
H00Y H 0.799(4) 0.970(3) 0.005(2) 0.029(8) Uiso 1.000000 .
C00Z C 0.7372(4) 0.4843(3) 0.0977(2) 0.0341(7) Uani 1.000000 .
H00z H 0.838(4) 0.541(3) 0.094(3) 0.043(10) Uiso 1.000000 .
H H 0.684(5) 0.431(4) 0.029(3) 0.056(12) Uiso 1.000000 .
C010 C 1.2996(4) 0.2917(3) 0.0654(2) 0.0335(7) Uani 1.000000 .
H010 H 1.289(4) 0.283(3) -0.008(2) 0.028(8) Uiso 1.000000 .
C011 C 0.1370(4) 0.7279(3) 0.2307(2) 0.0325(6) Uani 1.000000 .
H01a H 0.224(4) 0.672(3) 0.235(3) 0.042(10) Uiso 1.000000 .
H01b H 0.039(5) 0.687(3) 0.248(3) 0.047(11) Uiso 1.000000 .
C012 C 0.2471(4) 0.8103(3) 0.1008(2) 0.0330(6) Uani 1.000000 .
H01c H 0.205(4) 0.828(3) 0.032(3) 0.039(9) Uiso 1.000000 .
H01d H 0.348(4) 0.757(3) 0.099(2) 0.029(8) Uiso 1.000000 .
C013 C 0.5941(4) 0.5554(3) 0.1361(2) 0.0355(7) Uani 1.000000 .
H01g H 0.492(6) 0.502(4) 0.144(3) 0.072(14) Uiso 1.000000 .
H01h H 0.548(4) 0.601(3) 0.088(2) 0.039(9) Uiso 1.000000 .
C014 C 1.2534(3) 0.6066(2) 0.50749(18) 0.0272(6) Uani 1.000000 .
C015 C 0.7497(3) 0.8932(2) 0.51216(17) 0.0272(6) Uani 1.000000 .
C016 C 0.1028(4) 0.7562(3) 0.1351(2) 0.0380(7) Uani 1.000000 .
H01e H 0.063(5) 0.684(3) 0.084(3) 0.043(10) Uiso 1.000000 .
H01f H 0.006(5) 0.807(4) 0.143(3) 0.058(12) Uiso 1.000000 .

loop_
_atom_site_aniso_label
_atom_site_aniso_U_11
_atom_site_aniso_U_22
_atom_site_aniso_U_33
_atom_site_aniso_U_12
_atom_site_aniso_U_13
_atom_site_aniso_U_23
F001 0.0331(9) 0.0432(10) 0.0260(8) 0.0031(8) -0.0145(7) 0.0041(7)
F002 0.0339(9) 0.0411(10) 0.0244(8) -0.0008(8) -0.0136(7) -0.0010(7)
N003 0.0177(9) 0.0282(11) 0.0232(10) 0.0060(8) -0.0019(8) -0.0002(8)
N004 0.0172(9) 0.0272(11) 0.0235(10) -0.0024(8) -0.0038(8) 0.0025(8)
C005 0.0185(11) 0.0263(12) 0.0216(11) 0.0030(9) -0.0022(9) 0.0024(9)
C006 0.0179(10) 0.0219(11) 0.0195(10) 0.0006(9) -0.0020(9) 0.0017(8)
C007 0.0195(11) 0.0270(12) 0.0184(10) 0.0027(9) -0.0031(9) -0.0025(9)
C008 0.0175(10) 0.0248(12) 0.0177(10) 0.0028(9) -0.0032(9) -0.0005(8)
C009 0.0174(10) 0.0220(11) 0.0172(10) 0.0015(9) -0.0037(9) -0.0036(8)
C00A 0.0194(11) 0.0266(12) 0.0209(11) 0.0005(9) -0.0040(9) 0.0023(9)
C00B 0.0195(11) 0.0303(13) 0.0187(10) 0.0027(10) -0.0067(9) -0.0020(9)
C00C 0.0178(10) 0.0210(11) 0.0184(10) -0.0004(8) -0.0047(9) -0.0020(8)
C00D 0.0177(11) 0.0253(12) 0.0198(10) 0.0004(9) -0.0040(9) -0.0011(9)
C00E 0.0217(11) 0.0294(13) 0.0212(11) -0.0022(10) -0.0020(10) 0.0007(9)
C00F 0.0232(12) 0.0288(13) 0.0290(13) 0.0012(10) -0.0128(11) 0.0051(10)
C00G 0.0281(13) 0.0288(13) 0.0179(10) 0.0015(10) -0.0031(10) -0.0027(9)
C00H 0.0297(13) 0.0297(13) 0.0209(11) 0.0046(11) -0.0043(10) -0.0022(10)
C00I 0.0165(10) 0.0228(11) 0.0201(10) 0.0015(9) -0.0043(9) -0.0006(8)
C00J 0.0264(13) 0.0283(13) 0.0227(11) 0.0030(10) 0.0018(10) 0.0025(10)
C00K 0.0184(11) 0.0266(12) 0.0205(10) 0.0037(9) -0.0049(9) 0.0013(9)
C00L 0.0232(13) 0.0302(14) 0.0303(13) 0.0055(11) -0.0116(11) -0.0038(11)
C00M 0.0221(12) 0.0298(13) 0.0265(12) 0.0067(10) -0.0039(10) 0.0009(10)
C00N 0.0264(13) 0.0260(13) 0.0257(12) 0.0035(10) 0.0019(11) 0.0013(10)
C00O 0.0192(11) 0.0240(12) 0.0203(10) 0.0011(9) -0.0047(9) -0.0001(9)
C00P 0.0184(12) 0.0406(16) 0.0310(14) 0.0000(11) -0.0025(11) 0.0043(12)
C00Q 0.0245(13) 0.0304(14) 0.0347(14) 0.0084(11) -0.0043(11) -0.0023(11)
C00R 0.0353(15) 0.0312(14) 0.0206(11) 0.0069(12) -0.0034(11) 0.0010(10)
C00S 0.0273(13) 0.0403(16) 0.0287(13) 0.0063(12) 0.0063(12) 0.0093(12)
C00T 0.0245(13) 0.0332(14) 0.0297(13) -0.0019(11) -0.0016(11) 0.0021(11)
C00U 0.0353(15) 0.0281(13) 0.0215(11) 0.0028(11) -0.0002(11) 0.0002(10)
C00V 0.0181(12) 0.0402(16) 0.0327(14) 0.0089(11) 0.0009(11) 0.0025(12)
C00W 0.0281(14) 0.0335(15) 0.0341(14) 0.0053(12) 0.0022(12) -0.0076(12)
C00X 0.0247(13) 0.0338(15) 0.0381(15) 0.0113(12) -0.0068(12) 0.0026(12)
C00Y 0.0355(15) 0.0381(16) 0.0205(11) 0.0068(12) 0.0022(11) 0.0039(11)
C00Z 0.0269(14) 0.0398(16) 0.0284(13) 0.0044(12) -0.0129(12) -0.0009(12)
C010 0.0371(15) 0.0332(15) 0.0251(13) 0.0026(12) 0.0021(12) -0.0046(11)
C011 0.0247(13) 0.0351(15) 0.0334(14) -0.0042(11) -0.0100(12) 0.0041(12)
C012 0.0341(15) 0.0336(15) 0.0258(13) -0.0076(12) -0.0154(12) 0.0028(11)
C013 0.0244(13) 0.0377(16) 0.0378(15) 0.0071(12) -0.0129(12) 0.0010(12)
C014 0.0256(13) 0.0309(13) 0.0214(11) -0.0022(10) -0.0081(10) 0.0027(10)
C015 0.0260(13) 0.0306(13) 0.0197(11) 0.0060(10) -0.0090(10) -0.0013(10)
C016 0.0286(14) 0.0436(18) 0.0362(16) -0.0073(13) -0.0172(13) 0.0060(13)

loop_
_atom_type_symbol
_atom_type_scat_dispersion_real
_atom_type_scat_dispersion_imag
_atom_type_scat_Cromer_Mann_a1
_atom_type_scat_Cromer_Mann_a2
_atom_type_scat_Cromer_Mann_a3
_atom_type_scat_Cromer_Mann_a4
_atom_type_scat_Cromer_Mann_b1
_atom_type_scat_Cromer_Mann_b2
_atom_type_scat_Cromer_Mann_b3
_atom_type_scat_Cromer_Mann_b4
_atom_type_scat_Cromer_Mann_c
_atom_type_scat_source
_atom_type_scat_dispersion_source
C 0.00350 0.00160 2.31000 1.02000 1.58860 0.86500 20.84390 10.20750 0.56870 51.65120 0.21560 'International Tables Volume C Table 6.1.1.4 (pp. 500-502)' custom
F 0.01790 0.01030 3.53920 2.64120 1.51700 1.02430 10.28250 4.29440 0.26150 26.14760 0.27760 'International Tables Volume C Table 6.1.1.4 (pp. 500-502)' custom
H 0.00000 0.00000 0.49300 0.32291 0.14019 0.04081 10.51090 26.12570 3.14236 57.79970 0.00304 'International Tables Volume C Table 6.1.1.4 (pp. 500-502)' custom
N 0.00650 0.00320 12.21260 3.13220 2.01250 1.16630 0.00570 9.89330 28.99750 0.58260 -11.52900 'International Tables Volume C Table 6.1.1.4 (pp. 500-502)' custom

loop_
_geom_angle_atom_site_label_1
_geom_angle_atom_site_label_2
_geom_angle_atom_site_label_3
_geom_angle
_geom_angle_site_symmetry_1
_geom_angle_site_symmetry_3
_geom_angle_publ_flag
C00K N003 C005 109.38(19) . . ?
C00V N003 C005 125.9(2) . . ?
C00V N003 C00K 124.7(2) . . ?
C00O N004 C007 109.3(2) . . ?
C00P N004 C007 125.5(2) . . ?
C00P N004 C00O 125.2(2) . . ?
C006 C005 N003 107.7(2) . . ?
C00N C005 N003 129.8(2) . . ?
C00N C005 C006 122.5(2) . . ?
C00A C006 C005 119.0(2) . . ?
C00I C006 C005 107.0(2) . . ?
C00I C006 C00A 134.0(2) . . ?
C009 C007 N004 107.2(2) . . ?
C00J C007 N004 130.5(3) . . ?
C00J C007 C009 122.2(2) . . ?
C00E C008 C00C 120.1(2) . . ?
C00G C008 C00C 122.3(2) . . ?
C00G C008 C00E 117.5(3) . . ?
C00B C009 C007 119.0(2) . . ?
C00C C009 C007 107.2(2) . . ?
C00C C009 C00B 133.8(2) . . ?
H00h C00A C006 125.4(19) . . ?
C014 C00A C006 116.9(2) . . ?
C014 C00A H00h 117.7(19) . . ?
H00B C00B C009 122(2) . . ?
C015 C00B C009 116.9(3) . . ?
C015 C00B H00B 121(2) . . ?
C009 C00C C008 126.0(2) . . ?
C00O C00C C008 127.4(2) . . ?
C00O C00C C009 106.6(2) . . ?
C00I C00D C00H 121.8(2) . . ?
C00M C00D C00H 118.0(2) . . ?
C00M C00D C00I 120.2(2) . . ?
H00E C00E C008 120(2) . . ?
C00T C00E C008 121.3(2) . . ?
C00T C00E H00E 119(2) . . ?
H00c C00F H00a 106(3) . . ?
C00O C00F H00a 111.2(19) . . ?
C00O C00F H00c 104(2) . . ?
C012 C00F H00a 108.5(19) . . ?
C012 C00F H00c 113(2) . . ?
C012 C00F C00O 113.5(2) . . ?
H00G C00G C008 118(2) . . ?
C00Y C00G C008 121.0(3) . . ?
C00Y C00G H00G 120(2) . . ?
H00i C00H C00D 120.2(19) . . ?
C010 C00H C00D 121.1(3) . . ?
C010 C00H H00i 118.6(19) . . ?
C00D C00I C006 126.4(2) . . ?
C00K C00I C006 106.9(2) . . ?
C00K C00I C00D 126.7(2) . . ?
H00J C00J C007 123.4(18) . . ?
C00R C00J C007 117.9(3) . . ?
C00R C00J H00J 118.5(18) . . ?
C00I C00K N003 109.0(2) . . ?
C00L C00K N003 120.8(2) . . ?
C00L C00K C00I 130.2(2) . . ?
H00k C00L C00K 112(2) . . ?
H00l C00L C00K 110(2) . . ?
H00l C00L H00k 99(3) . . ?
C00Z C00L C00K 114.1(3) . . ?
C00Z C00L H00k 110(2) . . ?
C00Z C00L H00l 111(2) . . ?
H00M C00M C00D 117.9(17) . . ?
C00Q C00M C00D 121.1(3) . . ?
C00Q C00M H00M 121.0(17) . . ?
H00N C00N C005 123.2(18) . . ?
C00U C00N C005 117.9(2) . . ?
C00U C00N H00N 118.9(18) . . ?
C00C C00O N004 109.6(2) . . ?
C00F C00O N004 119.8(2) . . ?
C00F C00O C00C 130.5(3) . . ?
H00d C00P N004 108(2) . . ?
H00f C00P N004 107(2) . . ?
H00f C00P H00d 104(3) . . ?
C011 C00P N004 113.0(2) . . ?
C011 C00P H00d 112(2) . . ?
C011 C00P H00f 112.6(19) . . ?
H00Q C00Q C00M 118(2) . . ?
C00W C00Q C00M 120.2(3) . . ?
C00W C00Q H00Q 121(2) . . ?
H00R C00R C00J 121(2) . . ?
C015 C00R C00J 119.5(3) . . ?
C015 C00R H00R 119(2) . . ?
C00T C00S H00S 120(2) . . ?
C00Y C00S H00S 120(2) . . ?
C00Y C00S C00T 119.3(3) . . ?
C00S C00T C00E 120.0(3) . . ?
H00T C00T C00E 120(2) . . ?
H00T C00T C00S 120(2) . . ?
H00U C00U C00N 122.6(17) . . ?
C014 C00U C00N 119.2(2) . . ?
C014 C00U H00U 118.1(17) . . ?
H00o C00V N003 109.3(18) . . ?
H00p C00V N003 106(2) . . ?
H00p C00V H00o 110(3) . . ?
C00X C00V N003 112.8(3) . . ?
C00X C00V H00o 112.3(19) . . ?
C00X C00V H00p 107(2) . . ?
H00W C00W C00Q 121(2) . . ?
C010 C00W C00Q 119.7(2) . . ?
C010 C00W H00W 119(2) . . ?
H00v C00X C00V 110(2) . . ?
H00x C00X C00V 111.7(19) . . ?
H00x C00X H00v 101(3) . . ?
C013 C00X C00V 115.1(3) . . ?
C013 C00X H00v 106(2) . . ?
C013 C00X H00x 112.2(19) . . ?
C00S C00Y C00G 120.8(3) . . ?
H00Y C00Y C00G 115.2(18) . . ?
H00Y C00Y C00S 124.0(18) . . ?
H00z C00Z C00L 107(2) . . ?
H C00Z C00L 107(2) . . ?
H C00Z H00z 115(3) . . ?
C013 C00Z C00L 113.8(3) . . ?
C013 C00Z H00z 108.1(19) . . ?
C013 C00Z H 106(2) . . ?
C00W C010 C00H 120.0(3) . . ?
H010 C010 C00H 118.7(17) . . ?
H010 C010 C00W 121.2(17) . . ?
H01a C011 C00P 108(2) . . ?
H01b C011 C00P 106(2) . . ?
H01b C011 H01a 100(3) . . ?
C016 C011 C00P 115.3(3) . . ?
C016 C011 H01a 114(2) . . ?
C016 C011 H01b 112(2) . . ?
H01c C012 C00F 106(2) . . ?
H01d C012 C00F 107.2(18) . . ?
H01d C012 H01c 113(2) . . ?
C016 C012 C00F 113.9(3) . . ?
C016 C012 H01c 107.9(19) . . ?
C016 C012 H01d 109.0(19) . . ?
C00Z C013 C00X 115.7(2) . . ?
H01g C013 C00X 105(3) . . ?
H01g C013 C00Z 110(3) . . ?
H01h C013 C00X 110(2) . . ?
H01h C013 C00Z 109.3(19) . . ?
H01h C013 H01g 106(3) . . ?
C00A C014 F002 118.7(2) . . ?
C00U C014 F002 116.9(2) . . ?
C00U C014 C00A 124.4(2) . . ?
C00B C015 F001 118.4(3) . . ?
C00R C015 F001 117.1(2) . . ?
C00R C015 C00B 124.5(2) . . ?
C012 C016 C011 115.7(2) . . ?
H01e C016 C011 111(2) . . ?
H01e C016 C012 108(2) . . ?
H01f C016 C011 103(2) . . ?
H01f C016 C012 112(3) . . ?
H01f C016 H01e 107(3) . . ?

loop_
_geom_bond_atom_site_label_1
_geom_bond_atom_site_label_2
_geom_bond_distance
_geom_bond_site_symmetry_2
_geom_bond_publ_flag
F001 C015 1.375(3) . ?
F002 C014 1.375(3) . ?
N003 C005 1.385(3) . ?
N003 C00K 1.382(3) . ?
N003 C00V 1.466(3) . ?
N004 C007 1.387(3) . ?
N004 C00O 1.378(4) . ?
N004 C00P 1.468(4) . ?
C005 C006 1.417(3) . ?
C005 C00N 1.398(3) . ?
C006 C00A 1.413(3) . ?
C006 C00I 1.439(3) . ?
C007 C009 1.423(4) . ?
C007 C00J 1.395(4) . ?
C008 C00C 1.474(4) . ?
C008 C00E 1.403(4) . ?
C008 C00G 1.406(3) . ?
C009 C00B 1.416(3) . ?
C009 C00C 1.438(3) . ?
C00A H00h 0.98(3) . ?
C00A C014 1.378(4) . ?
C00B H00B 1.00(4) . ?
C00B C015 1.373(4) . ?
C00C C00O 1.386(3) . ?
C00D C00H 1.401(4) . ?
C00D C00I 1.482(3) . ?
C00D C00M 1.401(3) . ?
C00E H00E 1.04(3) . ?
C00E C00T 1.397(4) . ?
C00F H00a 0.93(3) . ?
C00F H00c 0.96(4) . ?
C00F C00O 1.503(3) . ?
C00F C012 1.539(4) . ?
C00G H00G 1.02(4) . ?
C00G C00Y 1.390(4) . ?
C00H H00i 1.01(3) . ?
C00H C010 1.397(4) . ?
C00I C00K 1.392(3) . ?
C00J H00J 0.92(3) . ?
C00J C00R 1.390(4) . ?
C00K C00L 1.495(3) . ?
C00L H00k 1.01(3) . ?
C00L H00l 1.03(4) . ?
C00L C00Z 1.533(4) . ?
C00M H00M 1.07(3) . ?
C00M C00Q 1.395(4) . ?
C00N H00N 1.03(3) . ?
C00N C00U 1.388(4) . ?
C00P H00d 0.98(4) . ?
C00P H00f 0.95(3) . ?
C00P C011 1.534(4) . ?
C00Q H00Q 0.96(4) . ?
C00Q C00W 1.388(4) . ?
C00R H00R 0.98(4) . ?
C00R C015 1.390(4) . ?
C00S H00S 0.96(4) . ?
C00S C00T 1.395(4) . ?
C00S C00Y 1.383(5) . ?
C00T H00T 0.88(4) . ?
C00U H00U 0.98(3) . ?
C00U C014 1.395(4) . ?
C00V H00o 1.08(4) . ?
C00V H00p 0.92(3) . ?
C00V C00X 1.532(4) . ?
C00W H00W 0.97(4) . ?
C00W C010 1.393(4) . ?
C00X H00v 1.07(4) . ?
C00X H00x 1.10(4) . ?
C00X C013 1.525(4) . ?
C00Y H00Y 1.11(3) . ?
C00Z H00z 1.09(4) . ?
C00Z H 1.13(4) . ?
C00Z C013 1.538(4) . ?
C010 H010 1.06(3) . ?
C011 H01a 1.00(4) . ?
C011 H01b 1.03(4) . ?
C011 C016 1.524(4) . ?
C012 H01c 1.10(4) . ?
C012 H01d 1.05(3) . ?
C012 C016 1.531(5) . ?
C013 H01g 1.09(5) . ?
C013 H01h 1.04(4) . ?
C016 H01e 1.06(4) . ?
C016 H01f 1.01(4) . ?

loop_
_geom_torsion_atom_site_label_1
_geom_torsion_atom_site_label_2
_geom_torsion_atom_site_label_3
_geom_torsion_atom_site_label_4
_geom_torsion
_geom_torsion_site_symmetry_1
_geom_torsion_site_symmetry_2
_geom_torsion_site_symmetry_3
_geom_torsion_site_symmetry_4
_geom_torsion_publ_flag
F001 C015 C00B C009 -178.7(2) . . . . ?
F001 C015 C00R C00J -179.8(2) . . . . ?
F002 C014 C00A C006 178.5(3) . . . . ?
F002 C014 C00U C00N 179.9(3) . . . . ?
N003 C005 C006 C00A 179.7(2) . . . . ?
N003 C005 C006 C00I 0.2(3) . . . . ?
N003 C005 C00N C00U 178.5(3) . . . . ?
N003 C00K C00I C006 2.1(3) . . . . ?
N003 C00K C00I C00D 179.7(2) . . . . ?
N003 C00K C00L C00Z 66.2(3) . . . . ?
N003 C00V C00X C013 78.5(3) . . . . ?
N004 C007 C009 C00B -179.50(19) . . . . ?
N004 C007 C009 C00C -0.2(2) . . . . ?
N004 C007 C00J C00R -178.7(3) . . . . ?
N004 C00O C00C C008 -179.28(17) . . . . ?
N004 C00O C00C C009 -1.0(2) . . . . ?
N004 C00O C00F C012 -66.4(3) . . . . ?
N004 C00P C011 C016 -77.4(3) . . . . ?
C005 C006 C00A C014 2.1(3) . . . . ?
C005 C006 C00I C00D -179.1(2) . . . . ?
C005 C006 C00I C00K -1.4(2) . . . . ?
C005 C00N C00U C014 1.1(3) . . . . ?
C006 C00A C014 C00U -1.5(3) . . . . ?
C006 C00I C00D C00H -138.6(3) . . . . ?
C006 C00I C00D C00M 40.3(3) . . . . ?
C006 C00I C00K C00L -176.6(2) . . . . ?
C007 C009 C00B C015 -2.2(3) . . . . ?
C007 C009 C00C C008 179.02(18) . . . . ?
C007 C009 C00C C00O 0.7(2) . . . . ?
C007 C00J C00R C015 -0.8(3) . . . . ?
C008 C00C C009 C00B -1.8(3) . . . . ?
C008 C00C C00O C00F 0.4(3) . . . . ?
C008 C00E C00T C00S 0.7(3) . . . . ?
C008 C00G C00Y C00S 0.9(3) . . . . ?
C009 C00B C015 C00R 1.2(3) . . . . ?
C009 C00C C00O C00F 178.70(18) . . . . ?
C00A C014 C00U C00N -0.1(4) . . . . ?
C00B C015 C00R C00J 0.3(3) . . . . ?
C00C C00O C00F C012 113.9(3) . . . . ?
C00D C00H C010 C00W -1.5(4) . . . . ?
C00D C00I C00K C00L 1.0(4) . . . . ?
C00D C00M C00Q C00W -0.2(4) . . . . ?
C00E C00T C00S C00Y -0.5(3) . . . . ?
C00F C012 C016 C011 -61.6(3) . . . . ?
C00G C00Y C00S C00T -0.3(3) . . . . ?
C00H C010 C00W C00Q -0.2(4) . . . . ?
C00I C00K C00L C00Z -115.2(3) . . . . ?
C00K C00L C00Z C013 -77.4(3) . . . . ?
C00L C00Z C013 C00X 61.3(3) . . . . ?
C00M C00Q C00W C010 1.1(4) . . . . ?
C00P C011 C016 C012 62.6(3) . . . . ?
C00V C00X C013 C00Z -63.8(3) . . . . ?
